data_2236746
loop_
_publ_author_name
'Reshma, P. R.'
'Sithambaresan, M.'
'Kurup, M. R. Prathapachandra'

_publ_section_title
;
 <i>N</i>'-[(<i>E</i>)-5-Bromo-2-hydroxy-3-methoxybenzylidene]-4-methoxybenzohydrazide
 monohydrate
;
_journal_coeditor_code YK2067
_journal_issue 10
_journal_name_full 'Acta Crystallographica Section E'
_journal_page_first o2821
_journal_page_last o2822
_journal_paper_doi 10.1107/S1600536812033806
_journal_volume 68
_journal_year 2012
_chemical_formula_iupac 'C16 H15 Br N2 O4, H2 O'
_chemical_formula_moiety 'C16 H15 Br N2 O4, H2 O'
_chemical_formula_sum 'C16 H17 Br N2 O5'
_chemical_formula_weight 397.22
_chemical_name_systematic
;
<i>N</i>'-[(<i>E</i>)-5-bromo-2-hydroxy-3-methoxybenzylidene]-4-
methoxybenzohydrazide monohydrate
;
_space_group_IT_number 14
_symmetry_cell_setting monoclinic
_symmetry_space_group_name_Hall '-P 2yn'
_symmetry_space_group_name_H-M 'P 1 21/n 1'
_atom_sites_solution_hydrogens geom
_atom_sites_solution_primary direct
_atom_sites_solution_secondary difmap
_audit_creation_method SHELXL-97
_cell_angle_alpha 90.00
_cell_angle_beta 90.921(4)
_cell_angle_gamma 90.00
_cell_formula_units_Z 4
_cell_length_a 4.9730(4)
_cell_length_b 13.5721(12)
_cell_length_c 24.907(2)
_cell_measurement_reflns_used 4929
_cell_measurement_temperature 296(2)
_cell_measurement_theta_max 25.547
_cell_measurement_theta_min 2.876
_cell_volume 1680.9(2)
_computing_cell_refinement 'SAINT (Bruker, 2007)'
_computing_data_collection 'APEX2 (Bruker, 2007)'
_computing_data_reduction 'SAINT (Bruker, 2007)'
_computing_molecular_graphics 'ORTEP-3 (Farrugia, 1997) and DIAMOND (Brandenburg, 2010)'
_computing_publication_material 'SHELXL97 (Sheldrick, 2008) and publCIF (Westrip, 2010)'
_computing_structure_refinement 'SHELXL97 (Sheldrick, 2008)'
_computing_structure_solution 'SHELXS97 (Sheldrick, 2008)'
_diffrn_ambient_temperature 296(2)
_diffrn_detector_area_resol_mean 8.33
_diffrn_measured_fraction_theta_full 0.999
_diffrn_measured_fraction_theta_max 0.999
_diffrn_measurement_device_type 'Bruker Kappa APEXII CCD area-detector diffractometer'
_diffrn_measurement_method '\w and \f scan'
_diffrn_radiation_monochromator graphite
_diffrn_radiation_source 'fine-focus sealed tube'
_diffrn_radiation_type MoK\a
_diffrn_radiation_wavelength 0.71073
_diffrn_reflns_av_R_equivalents 0.0361
_diffrn_reflns_av_sigmaI/netI 0.0281
_diffrn_reflns_limit_h_max 5
_diffrn_reflns_limit_h_min -5
_diffrn_reflns_limit_k_max 16
_diffrn_reflns_limit_k_min -16
_diffrn_reflns_limit_l_max 29
_diffrn_reflns_limit_l_min -29
_diffrn_reflns_number 12692
_diffrn_reflns_theta_full 25.00
_diffrn_reflns_theta_max 25.00
_diffrn_reflns_theta_min 2.88
_diffrn_standards_number 0
_exptl_absorpt_coefficient_mu 2.474
_exptl_absorpt_correction_T_max 0.539
_exptl_absorpt_correction_T_min 0.414
_exptl_absorpt_correction_type multi-scan
_exptl_absorpt_process_details '(SADABS; Bruker, 2007)'
_exptl_crystal_colour brown
_exptl_crystal_density_diffrn 1.570
_exptl_crystal_density_method 'not measured'
_exptl_crystal_description block
_exptl_crystal_F_000 808
_exptl_crystal_size_max 0.40
_exptl_crystal_size_mid 0.30
_exptl_crystal_size_min 0.25
_refine_diff_density_max 0.518
_refine_diff_density_min -0.342
_refine_ls_extinction_method none
_refine_ls_goodness_of_fit_ref 1.056
_refine_ls_hydrogen_treatment mixed
_refine_ls_matrix_type full
_refine_ls_number_parameters 247
_refine_ls_number_reflns 2939
_refine_ls_number_restraints 6
_refine_ls_restrained_S_all 1.056
_refine_ls_R_factor_all 0.0513
_refine_ls_R_factor_gt 0.0350
_refine_ls_shift/su_max 0.000
_refine_ls_shift/su_mean 0.000
_refine_ls_structure_factor_coef Fsqd
_refine_ls_weighting_details 'calc w=1/[\s^2^(Fo^2^)+(0.043P)^2^+0.7865P] where P=(Fo^2^+2Fc^2^)/3'
_refine_ls_weighting_scheme calc
_refine_ls_wR_factor_gt 0.0875
_refine_ls_wR_factor_ref 0.0942
_reflns_number_gt 2268
_reflns_number_total 2939
_reflns_threshold_expression I>2sigma(I)
_cod_data_source_file yk2067.cif
_cod_data_source_block I
_cod_original_cell_volume 1680.8(2)
_cod_original_sg_symbol_H-M 'P 21/n'
_cod_database_code 2236746
_cod_database_fobs_code 2236746

loop_
_symmetry_equiv_pos_as_xyz
'x, y, z'
'-x+1/2, y+1/2, -z+1/2'
'-x, -y, -z'
'x-1/2, -y-1/2, z-1/2'

loop_
_atom_site_type_symbol
_atom_site_label
_atom_site_fract_x
_atom_site_fract_y
_atom_site_fract_z
_atom_site_U_iso_or_equiv
_atom_site_adp_type
_atom_site_calc_flag
_atom_site_refinement_flags
_atom_site_occupancy
_atom_site_symmetry_multiplicity
_atom_site_disorder_assembly
_atom_site_disorder_group
O O1W 0.6146(7) 0.53984(18) 0.20575(11) 0.0857(8) Uani d D 1 1 . .
H H1W 0.479(6) 0.521(3) 0.1873(16) 0.129 Uiso d D 1 1 . .
H H2W 0.651(9) 0.496(2) 0.2293(14) 0.129 Uiso d D 1 1 . .
Br Br1A 0.86593(7) 0.06757(2) 0.072139(15) 0.06810(16) Uani d P 0.9477(13) 1 A 1
H H1A 0.476(8) 0.0862(12) 0.1601(13) 0.058(11) Uiso d PD 0.9477(13) 1 A 1
Br Br1B 0.5677(14) 0.0463(4) 0.1799(3) 0.064(3) Uani d P 0.0523(13) 1 A 2
H H1B 0.7630 0.1200 0.0880 0.058(11) Uiso d P 0.0523(13) 1 A 2
O O1 0.5501(5) 0.43453(15) 0.08852(9) 0.0653(6) Uani d . 1 1 A .
O O2 0.2111(4) 0.39584(17) 0.16439(9) 0.0629(6) Uani d D 1 1 . .
O O3 -0.2919(5) 0.39947(18) 0.27910(10) 0.0789(7) Uani d . 1 1 . .
O O4 -1.0445(4) 0.21328(16) 0.45317(8) 0.0616(6) Uani d . 1 1 . .
N N1 0.0049(5) 0.2680(2) 0.22932(9) 0.0554(6) Uani d . 1 1 . .
N N2 -0.1688(5) 0.2415(2) 0.26906(9) 0.0528(6) Uani d D 1 1 . .
C C1 0.4937(6) 0.1490(2) 0.14527(12) 0.0534(7) Uani d D 1 1 A .
C C2 0.6652(6) 0.1699(2) 0.10475(11) 0.0502(7) Uani d . 1 1 . .
C C3 0.6936(6) 0.2646(2) 0.08475(11) 0.0514(7) Uani d . 1 1 A .
H H3 0.8149 0.2775 0.0576 0.062 Uiso calc R 1 1 . .
C C4 0.5407(6) 0.3389(2) 0.10554(11) 0.0489(7) Uani d . 1 1 . .
C C5 0.3586(5) 0.3192(2) 0.14656(11) 0.0478(7) Uani d . 1 1 A .
C C6 0.3366(6) 0.2237(2) 0.16659(11) 0.0492(7) Uani d . 1 1 . .
C C7 0.1512(6) 0.1998(2) 0.20906(11) 0.0559(7) Uani d . 1 1 A .
H H7 0.1382 0.1354 0.2216 0.067 Uiso calc R 1 1 . .
C C8 -0.3172(6) 0.3134(2) 0.29184(11) 0.0511(7) Uani d . 1 1 . .
C C9 -0.5107(5) 0.2833(2) 0.33332(10) 0.0444(6) Uani d . 1 1 . .
C C10 -0.6695(6) 0.3560(2) 0.35495(12) 0.0514(7) Uani d . 1 1 . .
H H10 -0.6532 0.4202 0.3424 0.062 Uiso calc R 1 1 . .
C C11 -0.8522(6) 0.3363(2) 0.39472(12) 0.0514(7) Uani d . 1 1 . .
H H11 -0.9568 0.3866 0.4088 0.062 Uiso calc R 1 1 . .
C C12 -0.8775(5) 0.2411(2) 0.41334(11) 0.0459(7) Uani d . 1 1 . .
C C13 -0.7265(6) 0.1670(2) 0.39097(12) 0.0530(7) Uani d . 1 1 . .
H H13 -0.7489 0.1024 0.4025 0.064 Uiso calc R 1 1 . .
C C14 -0.5433(6) 0.1873(2) 0.35177(12) 0.0515(7) Uani d . 1 1 . .
H H14 -0.4406 0.1367 0.3375 0.062 Uiso calc R 1 1 . .
C C15 0.7560(7) 0.4612(2) 0.05349(14) 0.0685(9) Uani d . 1 1 . .
H H15A 0.9270 0.4437 0.0692 0.103 Uiso calc R 1 1 A .
H H15B 0.7503 0.5310 0.0473 0.103 Uiso calc R 1 1 . .
H H15C 0.7317 0.4272 0.0200 0.103 Uiso calc R 1 1 . .
C C16 -1.2105(6) 0.2868(3) 0.47648(13) 0.0702(9) Uani d . 1 1 . .
H H16A -1.0998 0.3387 0.4908 0.105 Uiso calc R 1 1 . .
H H16B -1.3132 0.2581 0.5048 0.105 Uiso calc R 1 1 . .
H H16C -1.3305 0.3131 0.4495 0.105 Uiso calc R 1 1 . .
H H21 -0.165(7) 0.1796(9) 0.2766(13) 0.067(10) Uiso d D 1 1 . .
H H2 0.116(8) 0.375(4) 0.1910(13) 0.130(18) Uiso d D 1 1 . .

loop_
_atom_site_aniso_label
_atom_site_aniso_U_11
_atom_site_aniso_U_22
_atom_site_aniso_U_33
_atom_site_aniso_U_12
_atom_site_aniso_U_13
_atom_site_aniso_U_23
O1W 0.122(2) 0.0518(14) 0.0830(19) -0.0127(14) -0.0071(16) 0.0124(12)
Br1A 0.0682(2) 0.0490(2) 0.0875(3) 0.00715(17) 0.01531(18) -0.00284(18)
Br1B 0.080(5) 0.040(4) 0.072(5) -0.002(3) -0.010(3) 0.004(3)
O1 0.0735(14) 0.0462(12) 0.0770(14) 0.0028(10) 0.0238(12) 0.0056(11)
O2 0.0632(14) 0.0619(13) 0.0643(14) 0.0019(11) 0.0177(11) -0.0062(11)
O3 0.0930(18) 0.0588(14) 0.0854(17) 0.0022(13) 0.0209(14) 0.0284(12)
O4 0.0562(12) 0.0676(14) 0.0615(12) 0.0041(11) 0.0159(10) 0.0053(11)
N1 0.0516(14) 0.0730(18) 0.0415(13) -0.0144(13) 0.0024(11) 0.0006(12)
N2 0.0566(15) 0.0569(17) 0.0453(13) -0.0085(13) 0.0100(11) 0.0035(12)
C1 0.0563(18) 0.0503(18) 0.0536(17) -0.0071(15) 0.0001(14) 0.0039(15)
C2 0.0459(16) 0.0512(17) 0.0536(17) -0.0003(13) -0.0002(13) -0.0052(14)
C3 0.0462(16) 0.0546(18) 0.0535(17) -0.0059(14) 0.0074(13) -0.0012(14)
C4 0.0508(16) 0.0435(16) 0.0526(16) -0.0040(13) 0.0049(13) -0.0019(13)
C5 0.0460(15) 0.0545(18) 0.0431(15) -0.0040(13) 0.0025(12) -0.0071(13)
C6 0.0466(16) 0.0577(18) 0.0434(15) -0.0107(14) -0.0012(12) -0.0007(13)
C7 0.0575(18) 0.0621(19) 0.0481(16) -0.0116(16) 0.0041(14) 0.0027(15)
C8 0.0568(17) 0.0482(18) 0.0483(16) -0.0048(14) -0.0034(13) 0.0089(14)
C9 0.0444(15) 0.0444(15) 0.0442(15) -0.0014(12) -0.0037(12) 0.0050(12)
C10 0.0540(17) 0.0422(16) 0.0579(17) 0.0009(13) -0.0047(14) 0.0044(13)
C11 0.0476(16) 0.0480(17) 0.0586(18) 0.0083(13) -0.0014(14) -0.0048(14)
C12 0.0390(14) 0.0509(17) 0.0478(15) 0.0006(12) -0.0022(12) 0.0001(13)
C13 0.0577(17) 0.0416(16) 0.0600(18) -0.0024(13) 0.0070(14) 0.0041(13)
C14 0.0557(17) 0.0428(16) 0.0562(17) 0.0023(13) 0.0092(14) 0.0008(13)
C15 0.074(2) 0.0533(19) 0.079(2) -0.0056(16) 0.0200(18) 0.0094(17)
C16 0.0533(19) 0.093(3) 0.065(2) 0.0132(18) 0.0134(16) -0.0010(18)

loop_
_atom_type_symbol
_atom_type_description
_atom_type_scat_dispersion_real
_atom_type_scat_dispersion_imag
_atom_type_scat_source
C C 0.0033 0.0016 'International Tables Vol C Tables 4.2.6.8 and 6.1.1.4'
H H 0.0000 0.0000 'International Tables Vol C Tables 4.2.6.8 and 6.1.1.4'
N N 0.0061 0.0033 'International Tables Vol C Tables 4.2.6.8 and 6.1.1.4'
O O 0.0106 0.0060 'International Tables Vol C Tables 4.2.6.8 and 6.1.1.4'
Br Br -0.2901 2.4595 'International Tables Vol C Tables 4.2.6.8 and 6.1.1.4'

loop_
_geom_angle_atom_site_label_1
_geom_angle_atom_site_label_2
_geom_angle_atom_site_label_3
_geom_angle
H1W O1W H2W 108(2)
C4 O1 C15 117.8(2)
C5 O2 H2 108(3)
C12 O4 C16 117.9(2)
C7 N1 N2 117.5(3)
C8 N2 N1 117.9(3)
C8 N2 H21 128(2)
N1 N2 H21 114(2)
C2 C1 C6 119.6(3)
C2 C1 H1A 123(2)
C6 C1 H1A 117(2)
C1 C2 C3 121.9(3)
C1 C2 Br1A 120.3(2)
C3 C2 Br1A 117.8(2)
C4 C3 C2 119.1(3)
C4 C3 H3 120.5
C2 C3 H3 120.5
O1 C4 C3 124.1(2)
O1 C4 C5 115.7(2)
C3 C4 C5 120.3(3)
O2 C5 C6 123.5(2)
O2 C5 C4 116.9(3)
C6 C5 C4 119.6(3)
C1 C6 C5 119.6(3)
C1 C6 C7 118.9(3)
C5 C6 C7 121.5(3)
N1 C7 C6 119.7(3)
N1 C7 H7 120.1
C6 C7 H7 120.1
O3 C8 N2 121.5(3)
O3 C8 C9 121.2(3)
N2 C8 C9 117.3(2)
C10 C9 C14 118.0(3)
C10 C9 C8 117.3(2)
C14 C9 C8 124.7(3)
C9 C10 C11 122.0(3)
C9 C10 H10 119.0
C11 C10 H10 119.0
C12 C11 C10 119.2(3)
C12 C11 H11 120.4
C10 C11 H11 120.4
O4 C12 C13 115.9(3)
O4 C12 C11 124.5(3)
C13 C12 C11 119.6(3)
C14 C13 C12 120.8(3)
C14 C13 H13 119.6
C12 C13 H13 119.6
C13 C14 C9 120.3(3)
C13 C14 H14 119.9
C9 C14 H14 119.9
O1 C15 H15A 109.5
O1 C15 H15B 109.5
H15A C15 H15B 109.5
O1 C15 H15C 109.5
H15A C15 H15C 109.5
H15B C15 H15C 109.5
O4 C16 H16A 109.5
O4 C16 H16B 109.5
H16A C16 H16B 109.5
O4 C16 H16C 109.5
H16A C16 H16C 109.5
H16B C16 H16C 109.5

loop_
_geom_bond_atom_site_label_1
_geom_bond_atom_site_label_2
_geom_bond_distance
O1W H1W 0.85(3)
O1W H2W 0.86(3)
Br1A C2 1.901(3)
O1 C4 1.366(3)
O1 C15 1.404(4)
O2 C5 1.352(3)
O2 H2 0.87(3)
O3 C8 1.217(3)
O4 C12 1.357(3)
O4 C16 1.425(4)
N1 C7 1.285(4)
N1 N2 1.372(3)
N2 C8 1.353(4)
N2 H21 0.861(14)
C1 C2 1.362(4)
C1 C6 1.390(4)
C1 H1A 0.93(4)
C2 C3 1.386(4)
C3 C4 1.370(4)
C3 H3 0.9300
C4 C5 1.402(4)
C5 C6 1.394(4)
C6 C7 1.451(4)
C7 H7 0.9300
C8 C9 1.480(4)
C9 C10 1.379(4)
C9 C14 1.393(4)
C10 C11 1.381(4)
C10 H10 0.9300
C11 C12 1.379(4)
C11 H11 0.9300
C12 C13 1.378(4)
C13 C14 1.374(4)
C13 H13 0.9300
C14 H14 0.9300
C15 H15A 0.9600
C15 H15B 0.9600
C15 H15C 0.9600
C16 H16A 0.9600
C16 H16B 0.9600
C16 H16C 0.9600

loop_
_geom_hbond_atom_site_label_D
_geom_hbond_atom_site_label_H
_geom_hbond_atom_site_label_A
_geom_hbond_site_symmetry_A
_geom_hbond_distance_DH
_geom_hbond_distance_HA
_geom_hbond_distance_DA
_geom_hbond_angle_DHA
N2 H21 O1W 2_545 0.861(14) 1.963(15) 2.820(4) 174(3)
O2 H2 N1 . 0.87(3) 1.83(3) 2.595(3) 146(5)
O1W H1W O2 . 0.85(3) 2.23(3) 2.974(4) 147(4)
O1W H2W O3 1_655 0.86(3) 1.82(3) 2.675(3) 177(4)
C16 H16C Cg2 1_455 0.960 2.6989 3.517(3) 143.56

loop_
_geom_torsion_atom_site_label_1
_geom_torsion_atom_site_label_2
_geom_torsion_atom_site_label_3
_geom_torsion_atom_site_label_4
_geom_torsion
C7 N1 N2 C8 177.9(3)
C6 C1 C2 C3 1.7(5)
C6 C1 C2 Br1A -176.3(2)
C1 C2 C3 C4 -1.4(4)
Br1A C2 C3 C4 176.5(2)
C15 O1 C4 C3 -10.0(4)
C15 O1 C4 C5 170.6(3)
C2 C3 C4 O1 -179.3(3)
C2 C3 C4 C5 0.1(4)
O1 C4 C5 O2 0.6(4)
C3 C4 C5 O2 -178.8(3)
O1 C4 C5 C6 -179.7(3)
C3 C4 C5 C6 0.9(4)
C2 C1 C6 C5 -0.6(4)
C2 C1 C6 C7 178.8(3)
O2 C5 C6 C1 179.0(3)
C4 C5 C6 C1 -0.6(4)
O2 C5 C6 C7 -0.4(4)
C4 C5 C6 C7 179.9(3)
N2 N1 C7 C6 179.5(2)
C1 C6 C7 N1 179.8(3)
C5 C6 C7 N1 -0.7(4)
N1 N2 C8 O3 -2.6(4)
N1 N2 C8 C9 177.9(2)
O3 C8 C9 C10 3.1(4)
N2 C8 C9 C10 -177.4(2)
O3 C8 C9 C14 -177.1(3)
N2 C8 C9 C14 2.4(4)
C14 C9 C10 C11 1.6(4)
C8 C9 C10 C11 -178.5(3)
C9 C10 C11 C12 -0.2(4)
C16 O4 C12 C13 -178.2(3)
C16 O4 C12 C11 1.8(4)
C10 C11 C12 O4 178.2(3)
C10 C11 C12 C13 -1.9(4)
O4 C12 C13 C14 -177.5(3)
C11 C12 C13 C14 2.5(4)
C12 C13 C14 C9 -1.1(4)
C10 C9 C14 C13 -0.9(4)
C8 C9 C14 C13 179.2(3)
